data_2205103
loop_
_publ_author_name
'Sun, Yu-Xi'
'Ng, Seik Weng'

_publ_section_title Bis(5-bromo-<i>N</i>-cyclohexylsalicylideneaminato-\k^2^<i>N,O</i>)nickel(II)
_journal_issue 2
_journal_name_full 'Acta Crystallographica Section E'
_journal_page_first m323
_journal_page_last m324
_journal_paper_doi 10.1107/S1600536805000930
_journal_volume 61
_journal_year 2005
_chemical_formula_iupac '[Ni (C13 H15 Br1 N1 O1)2]'
_chemical_formula_moiety 'C26 H30 Br2 N2 Ni O2'
_chemical_formula_sum 'C26 H30 Br2 N2 Ni O2'
_chemical_formula_weight 621.05
_chemical_name_systematic
;
Bis(5-bromo-N-cyclohexylsalicylideneaminato-\k^2^N,O)nickel(II)
;
_space_group_IT_number 15
_symmetry_cell_setting monoclinic
_symmetry_space_group_name_Hall '-C 2yc'
_symmetry_space_group_name_H-M 'C 1 2/c 1'
_atom_sites_solution_hydrogens geom
_atom_sites_solution_primary direct
_atom_sites_solution_secondary difmap
_audit_creation_method SHELXL-97
_cell_angle_alpha 90
_cell_angle_beta 103.9790(10)
_cell_angle_gamma 90
_cell_formula_units_Z 4
_cell_length_a 17.2129(9)
_cell_length_b 13.5010(7)
_cell_length_c 11.3932(6)
_cell_measurement_reflns_used 4617
_cell_measurement_temperature 295(2)
_cell_measurement_theta_max 26.7
_cell_measurement_theta_min 2.4
_cell_volume 2569.3(2)
_computing_cell_refinement 'SAINT (Bruker, 2002)'
_computing_data_collection 'SMART (Bruker, 2002)'
_computing_data_reduction SAINT
_computing_molecular_graphics 'ORTEPII (Johnson, 1976)'
_computing_publication_material SHELXL97
_computing_structure_refinement 'SHELXL97 (Sheldrick, 1997)'
_computing_structure_solution 'SHELXS97 (Sheldrick, 1997)'
_diffrn_ambient_temperature 295(2)
_diffrn_measured_fraction_theta_full 1.00
_diffrn_measured_fraction_theta_max 1.00
_diffrn_measurement_device_type 'Bruker APEX area-detector'
_diffrn_measurement_method '\f and \w'
_diffrn_radiation_monochromator graphite
_diffrn_radiation_source 'fine-focus sealed tube'
_diffrn_radiation_type MoK\a
_diffrn_radiation_wavelength 0.71073
_diffrn_reflns_av_R_equivalents 0.028
_diffrn_reflns_av_sigmaI/netI 0.030
_diffrn_reflns_limit_h_max 22
_diffrn_reflns_limit_h_min -22
_diffrn_reflns_limit_k_max 17
_diffrn_reflns_limit_k_min -17
_diffrn_reflns_limit_l_max 14
_diffrn_reflns_limit_l_min -14
_diffrn_reflns_number 14551
_diffrn_reflns_theta_full 27.5
_diffrn_reflns_theta_max 27.5
_diffrn_reflns_theta_min 1.9
_diffrn_standards_decay_% 0
_diffrn_standards_interval_count 0
_diffrn_standards_interval_time 0
_diffrn_standards_number 0
_exptl_absorpt_coefficient_mu 3.891
_exptl_absorpt_correction_T_max 0.731
_exptl_absorpt_correction_T_min 0.469
_exptl_absorpt_correction_type multi-scan
_exptl_absorpt_process_details '(SADABS; Bruker, 2002)'
_exptl_crystal_colour Green
_exptl_crystal_density_diffrn 1.606
_exptl_crystal_density_method 'not measured'
_exptl_crystal_description Block
_exptl_crystal_F_000 1256
_exptl_crystal_size_max 0.22
_exptl_crystal_size_mid 0.12
_exptl_crystal_size_min 0.08
_refine_diff_density_max 0.53
_refine_diff_density_min -0.49
_refine_ls_extinction_method none
_refine_ls_goodness_of_fit_ref 1.01
_refine_ls_hydrogen_treatment constr
_refine_ls_matrix_type full
_refine_ls_number_parameters 150
_refine_ls_number_reflns 2952
_refine_ls_number_restraints 0
_refine_ls_restrained_S_all 1.01
_refine_ls_R_factor_all 0.044
_refine_ls_R_factor_gt 0.033
_refine_ls_shift/su_max 0.001
_refine_ls_shift/su_mean 0.000
_refine_ls_structure_factor_coef Fsqd
_refine_ls_weighting_details 'calc w = 1/[\s^2^(Fo^2^)+(0.0409P)^2^+3.2642P] where P = (Fo^2^+2Fc^2^)/3'
_refine_ls_weighting_scheme calc
_refine_ls_wR_factor_gt 0.084
_refine_ls_wR_factor_ref 0.091
_reflns_number_gt 2397
_reflns_number_total 2952
_reflns_threshold_expression I>2\s(I)
_cod_data_source_file kp6032.cif
_cod_data_source_block I
_cod_depositor_comments
;
The following automatic conversions were performed:
'_symmetry_cell_setting' value 'Monoclinic' changed to 'monoclinic'
according to '/home/saulius/struct/CIF-dictionaries/cif_core.dic'
dictionary named 'cif_core.dic' version 2.4.1 from 2010-06-29.

Automatic conversion script
Id: cif_fix_enum 1527 2010-12-29 10:47:43Z saulius 

The following automatic conversions were performed:

'_symmetry_cell_setting' value 'Monoclinic' changed to 'monoclinic'
according to /home/saulius/struct/CIF-dictionaries/cif_core.dic
dictionary named 'cif_core.dic' version 2.4.1 from 2010-06-29.

Automatic conversion script
Id: cif_fix_values 1715 2011-07-08 13:25:40Z adriana 
;
_cod_original_sg_symbol_H-M 'C 2/c'
_cod_database_code 2205103
_cod_database_fobs_code 2205103

loop_
_symmetry_equiv_pos_as_xyz
'x, y, z'
'x, -y, z+1/2'
'x+1/2, y+1/2, z'
'x+1/2, -y+1/2, z+1/2'
'-x, -y, -z'
'-x, y, -z-1/2'
'-x+1/2, -y+1/2, -z'
'-x+1/2, y+1/2, -z-1/2'

loop_
_atom_site_label
_atom_site_fract_x
_atom_site_fract_y
_atom_site_fract_z
_atom_site_U_iso_or_equiv
_atom_site_adp_type
_atom_site_calc_flag
_atom_site_refinement_flags
_atom_site_occupancy
_atom_site_type_symbol
Br1 0.39256(2) 0.10822(3) 0.69025(3) 0.06900(10) Uani d . 1 Br
Ni1 0.0000 0.13160(3) 0.2500 0.03790(10) Uani d S 1 Ni
O1 0.10880(10) 0.0980(2) 0.2629(2) 0.0517(5) Uani d . 1 O
N1 0.01770(10) 0.1640(2) 0.4231(2) 0.0433(5) Uani d . 1 N
C1 0.1690(2) 0.1038(2) 0.3572(2) 0.0429(6) Uani d . 1 C
C2 0.2461(2) 0.0794(2) 0.3445(3) 0.0500(6) Uani d . 1 C
C3 0.3119(2) 0.0813(2) 0.4417(3) 0.0538(7) Uani d . 1 C
C4 0.3025(2) 0.1074(2) 0.5551(3) 0.0485(6) Uani d . 1 C
C5 0.2290(2) 0.1329(2) 0.5715(2) 0.0485(6) Uani d . 1 C
C6 0.1610(2) 0.1320(2) 0.4735(2) 0.0420(5) Uani d . 1 C
C7 0.0863(2) 0.1607(2) 0.4980(2) 0.0465(6) Uani d . 1 C
C8 -0.0518(2) 0.1960(2) 0.4704(2) 0.0481(6) Uani d . 1 C
C9 -0.0431(2) 0.2995(2) 0.5226(3) 0.0589(7) Uani d . 1 C
C10 -0.1197(2) 0.3294(3) 0.5583(3) 0.0696(9) Uani d . 1 C
C11 -0.1411(2) 0.2564(3) 0.6447(3) 0.0726(9) Uani d . 1 C
C12 -0.1451(2) 0.1526(3) 0.5982(4) 0.0860(10) Uani d . 1 C
C13 -0.0697(2) 0.1225(2) 0.5600(4) 0.0710(10) Uani d . 1 C
H2 0.2528 0.0616 0.2687 0.060 Uiso calc R 1 H
H3 0.3623 0.0651 0.4312 0.065 Uiso calc R 1 H
H5 0.2238 0.1510 0.6480 0.058 Uiso calc R 1 H
H7 0.0878 0.1789 0.5773 0.056 Uiso calc R 1 H
H8 -0.0985 0.1969 0.4014 0.058 Uiso calc R 1 H
H9a -0.0324 0.3457 0.4631 0.071 Uiso calc R 1 H
H9b 0.0018 0.3017 0.5930 0.071 Uiso calc R 1 H
H10a -0.1126 0.3944 0.5957 0.084 Uiso calc R 1 H
H10b -0.1633 0.3336 0.4863 0.084 Uiso calc R 1 H
H11a -0.1015 0.2600 0.7213 0.087 Uiso calc R 1 H
H11b -0.1926 0.2743 0.6592 0.087 Uiso calc R 1 H
H12a -0.1908 0.1464 0.5295 0.103 Uiso calc R 1 H
H12b -0.1532 0.1078 0.6607 0.103 Uiso calc R 1 H
H13a -0.0249 0.1196 0.6305 0.085 Uiso calc R 1 H
H13b -0.0769 0.0571 0.5236 0.085 Uiso calc R 1 H

loop_
_atom_site_aniso_label
_atom_site_aniso_U_11
_atom_site_aniso_U_22
_atom_site_aniso_U_33
_atom_site_aniso_U_12
_atom_site_aniso_U_13
_atom_site_aniso_U_23
Br1 0.0399(2) 0.0896(3) 0.0678(2) -0.00350(10) -0.00610(10) 0.0001(2)
Ni1 0.0314(2) 0.0518(3) 0.0296(2) 0.000 0.0057(2) 0.000
O1 0.0410(10) 0.0760(10) 0.0370(10) 0.0110(10) 0.0070(10) -0.0010(10)
N1 0.0360(10) 0.0580(10) 0.0360(10) 0.0030(10) 0.0080(10) -0.0020(10)
C1 0.0390(10) 0.0490(10) 0.0410(10) 0.0030(10) 0.0100(10) 0.0050(10)
C2 0.0440(10) 0.061(2) 0.0480(10) 0.0030(10) 0.0160(10) 0.0040(10)
C3 0.0350(10) 0.059(2) 0.068(2) 0.0020(10) 0.0140(10) 0.0070(10)
C4 0.0330(10) 0.057(2) 0.051(2) -0.0030(10) 0.0010(10) 0.0050(10)
C5 0.0400(10) 0.059(2) 0.0440(10) -0.0020(10) 0.0060(10) -0.0020(10)
C6 0.0360(10) 0.0480(10) 0.0420(10) 0.0020(10) 0.0090(10) 0.0020(10)
C7 0.0420(10) 0.062(2) 0.0350(10) 0.0040(10) 0.0090(10) -0.0050(10)
C8 0.0350(10) 0.067(2) 0.0410(10) 0.0030(10) 0.0080(10) -0.007(2)
C9 0.058(2) 0.057(2) 0.064(2) 0.0110(10) 0.0200(10) 0.0040(10)
C10 0.072(2) 0.066(2) 0.075(2) 0.021(2) 0.0259(2) 0.001(2)
C11 0.072(2) 0.089(3) 0.065(2) 0.020(2) 0.033(2) 0.002(2)
C12 0.074(2) 0.078(2) 0.126(3) -0.001(2) 0.063(2) 0.004(2)
C13 0.068(2) 0.054(2) 0.106(3) 0.000(2) 0.051(2) -0.003(2)

loop_
_atom_type_symbol
_atom_type_description
_atom_type_scat_dispersion_real
_atom_type_scat_dispersion_imag
_atom_type_scat_source
C C 0.0033 0.0016 'International Tables Vol C Tables 4.2.6.8 and 6.1.1.4'
H H 0.0000 0.0000 'International Tables Vol C Tables 4.2.6.8 and 6.1.1.4'
N N 0.0061 0.0033 'International Tables Vol C Tables 4.2.6.8 and 6.1.1.4'
O O 0.0106 0.0060 'International Tables Vol C Tables 4.2.6.8 and 6.1.1.4'
Ni Ni 0.3393 1.1124 'International Tables Vol C Tables 4.2.6.8 and 6.1.1.4'
Br Br -0.2901 2.4595 'International Tables Vol C Tables 4.2.6.8 and 6.1.1.4'

loop_
_geom_angle_atom_site_label_1
_geom_angle_atom_site_label_2
_geom_angle_atom_site_label_3
_geom_angle_site_symmetry_1
_geom_angle_site_symmetry_3
_geom_angle
_geom_angle_publ_flag
O1 Ni1 O1 . 6_556 152.30(10) yes
O1 Ni1 N1 . . 93.70(10) yes
O1 Ni1 N1 . 6_556 92.40(10) yes
O1 Ni1 N1 6_556 . 92.40(10) no
O1 Ni1 N1 6_556 6_556 93.70(10) no
N1 Ni1 N1 . 6_556 154.40(10) yes
C1 O1 Ni1 . . 128.6(2) no
C7 N1 C8 . . 117.4(2) no
C7 N1 Ni1 . . 123.7(2) no
C8 N1 Ni1 . . 118.9(2) no
O1 C1 C2 . . 118.9(2) no
O1 C1 C6 . . 123.4(2) no
C2 C1 C6 . . 117.7(2) no
C3 C2 C1 . . 121.6(3) no
C2 C3 C4 . . 119.7(3) no
C5 C4 C3 . . 120.8(3) no
C5 C4 Br1 . . 119.2(2) no
C3 C4 Br1 . . 120.0(2) no
C4 C5 C6 . . 120.6(3) no
C5 C6 C1 . . 119.6(2) no
C5 C6 C7 . . 117.1(2) no
C1 C6 C7 . . 123.3(2) no
N1 C7 C6 . . 127.3(2) no
N1 C8 C13 . . 111.5(2) no
N1 C8 C9 . . 113.5(2) no
C13 C8 C9 . . 111.1(2) no
C8 C9 C10 . . 109.8(3) no
C11 C10 C9 . . 111.4(3) no
C12 C11 C10 . . 112.4(3) no
C11 C12 C13 . . 112.5(3) no
C8 C13 C12 . . 110.2(3) no
C3 C2 H2 . . 119.2 no
C1 C2 H2 . . 119.2 no
C2 C3 H3 . . 120.2 no
C4 C3 H3 . . 120.2 no
C4 C5 H5 . . 119.7 no
C6 C5 H5 . . 119.7 no
N1 C7 H7 . . 116.4 no
C6 C7 H7 . . 116.4 no
N1 C8 H8 . . 106.8 no
C13 C8 H8 . . 106.8 no
C9 C8 H8 . . 106.8 no
C8 C9 H9a . . 109.7 no
C10 C9 H9a . . 109.7 no
C8 C9 H9b . . 109.7 no
C10 C9 H9b . . 109.7 no
H9a C9 H9b . . 108.2 no
C11 C10 H10a . . 109.3 no
C9 C10 H10a . . 109.3 no
C11 C10 H10b . . 109.3 no
C9 C10 H10b . . 109.3 no
H10a C10 H10b . . 108.0 no
C12 C11 H11a . . 109.1 no
C10 C11 H11a . . 109.1 no
C12 C11 H11b . . 109.1 no
C10 C11 H11b . . 109.1 no
H11a C11 H11b . . 107.9 no
C11 C12 H12a . . 109.1 no
C13 C12 H12a . . 109.1 no
C11 C12 H12b . . 109.1 no
C13 C12 H12b . . 109.1 no
H12a C12 H12b . . 107.8 no
C8 C13 H13a . . 109.6 no
C12 C13 H13a . . 109.6 no
C8 C13 H13b . . 109.6 no
C12 C13 H13b . . 109.6 no
H13a C13 H13b . . 108.1 no

loop_
_geom_bond_atom_site_label_1
_geom_bond_atom_site_label_2
_geom_bond_site_symmetry_2
_geom_bond_distance
_geom_bond_publ_flag
Br1 C4 . 1.902(3) no
Ni1 O1 . 1.897(2) yes
Ni1 O1 6_556 1.897(2) no
Ni1 N1 . 1.971(2) yes
Ni1 N1 6_556 1.971(2) no
O1 C1 . 1.302(3) no
N1 C7 . 1.279(3) no
N1 C8 . 1.490(3) no
C1 C2 . 1.409(4) no
C1 C6 . 1.416(4) no
C2 C3 . 1.380(4) no
C3 C4 . 1.386(4) no
C4 C5 . 1.367(4) no
C5 C6 . 1.410(4) no
C6 C7 . 1.434(4) no
C8 C13 . 1.509(4) no
C8 C9 . 1.511(4) no
C9 C10 . 1.527(4) no
C10 C11 . 1.500(5) no
C11 C12 . 1.494(5) no
C12 C13 . 1.521(4) no
C2 H2 . 0.93 no
C3 H3 . 0.93 no
C5 H5 . 0.93 no
C7 H7 . 0.93 no
C8 H8 . 0.98 no
C9 H9a . 0.97 no
C9 H9b . 0.97 no
C10 H10a . 0.97 no
C10 H10b . 0.97 no
C11 H11a . 0.97 no
C11 H11b . 0.97 no
C12 H12a . 0.97 no
C12 H12b . 0.97 no
C13 H13a . 0.97 no
C13 H13b . 0.97 no

loop_
_geom_torsion_atom_site_label_1
_geom_torsion_atom_site_label_2
_geom_torsion_atom_site_label_3
_geom_torsion_atom_site_label_4
_geom_torsion_site_symmetry_1
_geom_torsion
_geom_torsion_publ_flag
O1 Ni1 O1 C1 6_556 -106.0(2) no
N1 Ni1 O1 C1 . -3.7(2) no
N1 Ni1 O1 C1 6_556 151.4(2) no
O1 Ni1 N1 C7 . 2.2(2) no
O1 Ni1 N1 C7 6_556 155.2(2) no
N1 Ni1 N1 C7 6_556 -101.2(2) no
O1 Ni1 N1 C8 . -179.1(2) no
O1 Ni1 N1 C8 6_556 -26.1(2) no
N1 Ni1 N1 C8 6_556 77.6(2) no
Ni1 O1 C1 C2 . -176.7(2) no
Ni1 O1 C1 C6 . 4.4(4) no
O1 C1 C2 C3 . -178.0(3) no
C6 C1 C2 C3 . 0.9(4) no
C1 C2 C3 C4 . 0.2(4) no
C2 C3 C4 C5 . -1.1(4) no
C2 C3 C4 Br1 . 179.0(2) no
C3 C4 C5 C6 . 0.8(4) no
Br1 C4 C5 C6 . -179.4(2) no
C4 C5 C6 C1 . 0.4(4) no
C4 C5 C6 C7 . -179.4(3) no
O1 C1 C6 C5 . 177.7(2) no
C2 C1 C6 C5 . -1.2(4) no
O1 C1 C6 C7 . -2.5(4) no
C2 C1 C6 C7 . 178.6(3) no
C8 N1 C7 C6 . 179.8(3) no
Ni1 N1 C7 C6 . -1.4(4) no
C5 C6 C7 N1 . -179.1(3) no
C1 C6 C7 N1 . 1.1(5) no
C7 N1 C8 C13 . -66.0(3) no
Ni1 N1 C8 C13 . 115.2(2) no
C7 N1 C8 C9 . 60.4(3) no
Ni1 N1 C8 C9 . -118.5(2) no
N1 C8 C9 C10 . 175.0(2) no
C13 C8 C9 C10 . -58.5(3) no
C8 C9 C10 C11 . 55.9(4) no
C9 C10 C11 C12 . -53.3(4) no
C10 C11 C12 C13 . 52.5(5) no
N1 C8 C13 C12 . -175.1(3) no
C9 C8 C13 C12 . 57.3(4) no
C11 C12 C13 C8 . -54.0(5) no
